data_1502925
loop_
_publ_author_name
'Tong, Xiao-Gang'
'Zhou, Li-Li'
'Wang, Yue-Hu'
'Xia, Chengfeng'
'Wang, Ye'
'Liang, Min'
'Hou, Fan-Fan'
'Cheng, Yong-Xian'

_publ_section_title
;
 Acortatarins A and B, two novel antioxidative spiroalkaloids with a
 naturally unusual morpholine motif from Acorus tatarinowii.
;
_journal_issue 8
_journal_name_full 'Organic letters'
_journal_page_first 1844
_journal_page_last 1847
_journal_paper_doi 10.1021/ol100451p
_journal_volume 12
_journal_year 2010
_chemical_absolute_configuration ad
_chemical_formula_sum 'C12 H15 N O5'
_chemical_formula_weight 253.25
_chemical_name_systematic
; 
 ? 
;
_space_group_IT_number 4
_symmetry_cell_setting monoclinic
_symmetry_space_group_name_Hall 'P 2yb'
_symmetry_space_group_name_H-M 'P 1 21 1'
_atom_sites_solution_hydrogens geom
_atom_sites_solution_primary direct
_atom_sites_solution_secondary difmap
_audit_creation_method SHELXL-97
_cell_angle_alpha 90.00
_cell_angle_beta 97.855(3)
_cell_angle_gamma 90.00
_cell_formula_units_Z 2
_cell_length_a 7.2060(11)
_cell_length_b 7.0551(11)
_cell_length_c 11.5524(17)
_cell_measurement_reflns_used 2123
_cell_measurement_temperature 293(2)
_cell_measurement_theta_max 55.874
_cell_measurement_theta_min 5.707
_cell_volume 581.80(15)
_computing_cell_refinement 'Bruker SMART'
_computing_data_collection 'Bruker SMART'
_computing_data_reduction 'Bruker SHELXTL'
_computing_molecular_graphics 'Bruker SHELXTL'
_computing_publication_material 'Bruker SHELXTL'
_computing_structure_refinement 'SHELXL-97 (Sheldrick, 1997)'
_computing_structure_solution 'SHELXS-97 (Sheldrick, 1990)'
_diffrn_ambient_temperature 293(2)
_diffrn_measured_fraction_theta_full 0.994
_diffrn_measured_fraction_theta_max 0.994
_diffrn_measurement_device_type 'CCD area detector'
_diffrn_measurement_method 'phi and omega scans'
_diffrn_radiation_monochromator graphite
_diffrn_radiation_source 'fine-focus sealed tube'
_diffrn_radiation_type MoK\a
_diffrn_radiation_wavelength 0.71073
_diffrn_reflns_av_R_equivalents 0.0458
_diffrn_reflns_av_sigmaI/netI 0.0330
_diffrn_reflns_limit_h_max 8
_diffrn_reflns_limit_h_min -7
_diffrn_reflns_limit_k_max 8
_diffrn_reflns_limit_k_min -8
_diffrn_reflns_limit_l_max 14
_diffrn_reflns_limit_l_min -12
_diffrn_reflns_number 3200
_diffrn_reflns_theta_full 25.99
_diffrn_reflns_theta_max 25.99
_diffrn_reflns_theta_min 2.85
_exptl_absorpt_coefficient_mu 0.113
_exptl_absorpt_correction_T_max 1.0000
_exptl_absorpt_correction_T_min 0.7534
_exptl_absorpt_correction_type empirical
_exptl_absorpt_process_details sadabs
_exptl_crystal_colour colorless
_exptl_crystal_density_diffrn 1.446
_exptl_crystal_density_method 'not measured'
_exptl_crystal_description prismatic
_exptl_crystal_F_000 268
_exptl_crystal_size_max 0.299
_exptl_crystal_size_mid 0.187
_exptl_crystal_size_min 0.101
_refine_diff_density_max 0.195
_refine_diff_density_min -0.169
_refine_diff_density_rms 0.044
_refine_ls_abs_structure_details 'Flack H D (1983), Acta Cryst. A39, 876-881'
_refine_ls_abs_structure_Flack 10(10)
_refine_ls_extinction_coef 0.068(11)
_refine_ls_extinction_expression Fc^*^=kFc[1+0.001xFc^2^\l^3^/sin(2\q)]^-1/4^
_refine_ls_extinction_method SHELXL
_refine_ls_goodness_of_fit_ref 1.046
_refine_ls_hydrogen_treatment constr
_refine_ls_matrix_type full
_refine_ls_number_parameters 166
_refine_ls_number_reflns 1237
_refine_ls_number_restraints 1
_refine_ls_restrained_S_all 1.045
_refine_ls_R_factor_all 0.0417
_refine_ls_R_factor_gt 0.0403
_refine_ls_shift/su_max 0.004
_refine_ls_shift/su_mean 0.001
_refine_ls_structure_factor_coef Fsqd
_refine_ls_weighting_details 'calc w=1/[\s^2^(Fo^2^)+(0.0654P)^2^+0.0825P] where P=(Fo^2^+2Fc^2^)/3'
_refine_ls_weighting_scheme calc
_refine_ls_wR_factor_gt 0.1057
_refine_ls_wR_factor_ref 0.1068
_reflns_number_gt 1178
_reflns_number_total 1237
_reflns_threshold_expression >2sigma(I)
_cod_data_source_file ol100451p_si_002.cif
_cod_data_source_block cd2977
_cod_depositor_comments
;
The following automatic conversions were performed:

'_symmetry_cell_setting' value 'Monoclinic' changed to 'monoclinic'
according to /home/saulius/struct/CIF-dictionaries/cif_core.dic
dictionary named 'cif_core.dic' version 2.4.2 from 2011-04-26.

Automatic conversion script
Id: cif_fix_values 1715 2011-07-08 13:25:40Z adriana 
;
_cod_original_sg_symbol_H-M P2(1)
_cod_database_code 1502925

loop_
_symmetry_equiv_pos_as_xyz
'x, y, z'
'-x, y+1/2, -z'

loop_
_atom_site_label
_atom_site_type_symbol
_atom_site_fract_x
_atom_site_fract_y
_atom_site_fract_z
_atom_site_U_iso_or_equiv
_atom_site_adp_type
_atom_site_occupancy
_atom_site_symmetry_multiplicity
_atom_site_calc_flag
_atom_site_refinement_flags
N1 N 0.3901(3) 0.3641(4) 0.08696(17) 0.0360(5) Uani 1 1 d .
O1 O 0.0775(3) 0.3693(5) -0.10923(16) 0.0687(9) Uani 1 1 d .
O2 O 0.4270(2) 0.4175(3) 0.32163(15) 0.0396(5) Uani 1 1 d .
O3 O 0.3238(2) 0.1085(3) 0.28369(14) 0.0357(5) Uani 1 1 d .
O4 O 0.2465(3) 0.2742(4) 0.55058(17) 0.0588(7) Uani 1 1 d .
H4 H 0.1648 0.2961 0.5917 0.088 Uiso 1 1 calc R
O5 O 0.0703(3) -0.1840(4) 0.33869(16) 0.0496(6) Uani 1 1 d .
H5 H 0.0672 -0.1573 0.2694 0.074 Uiso 1 1 calc R
C1 C 0.2432(4) 0.3695(6) -0.1205(2) 0.0543(9) Uani 1 1 d .
H1 H 0.2707 0.3707 -0.1969 0.065 Uiso 1 1 calc R
C2 C 0.3982(4) 0.3682(6) -0.0317(2) 0.0434(7) Uani 1 1 d .
C3 C 0.5864(4) 0.3791(6) -0.0455(2) 0.0508(8) Uani 1 1 d .
H3 H 0.6342 0.3830 -0.1162 0.061 Uiso 1 1 calc R
C4 C 0.6902(4) 0.3834(6) 0.0641(2) 0.0469(7) Uani 1 1 d .
H4A H 0.8200 0.3905 0.0806 0.056 Uiso 1 1 calc R
C5 C 0.5655(3) 0.3750(5) 0.1449(2) 0.0378(6) Uani 1 1 d .
C6 C 0.5955(3) 0.3761(6) 0.2748(2) 0.0432(7) Uani 1 1 d .
H6A H 0.6422 0.2532 0.3030 0.052 Uiso 1 1 calc R
H6B H 0.6895 0.4702 0.3021 0.052 Uiso 1 1 calc R
C7 C 0.2227(3) 0.3485(5) 0.1438(2) 0.0384(7) Uani 1 1 d .
H7A H 0.1419 0.2501 0.1062 0.046 Uiso 1 1 calc R
H7B H 0.1544 0.4673 0.1362 0.046 Uiso 1 1 calc R
C8 C 0.2756(3) 0.3010(4) 0.2725(2) 0.0331(6) Uani 1 1 d .
C9 C 0.1178(4) 0.3248(5) 0.3450(2) 0.0412(7) Uani 1 1 d .
H9A H -0.0018 0.2935 0.2998 0.049 Uiso 1 1 calc R
H9B H 0.1128 0.4539 0.3734 0.049 Uiso 1 1 calc R
C10 C 0.1655(4) 0.1870(5) 0.4456(2) 0.0385(7) Uani 1 1 d .
H10 H 0.0531 0.1166 0.4590 0.046 Uiso 1 1 calc R
C11 C 0.3083(3) 0.0510(5) 0.4020(2) 0.0357(6) Uani 1 1 d .
H11 H 0.4301 0.0660 0.4505 0.043 Uiso 1 1 calc R
C12 C 0.2544(4) -0.1545(5) 0.3976(2) 0.0418(7) Uani 1 1 d .
H12A H 0.3426 -0.2250 0.3580 0.050 Uiso 1 1 calc R
H12B H 0.2619 -0.2030 0.4767 0.050 Uiso 1 1 calc R

loop_
_atom_site_aniso_label
_atom_site_aniso_U_11
_atom_site_aniso_U_22
_atom_site_aniso_U_33
_atom_site_aniso_U_23
_atom_site_aniso_U_13
_atom_site_aniso_U_12
N1 0.0300(10) 0.0488(15) 0.0295(9) 0.0033(11) 0.0051(7) -0.0009(11)
O1 0.0479(12) 0.116(3) 0.0391(10) 0.0077(16) -0.0038(8) 0.0067(16)
O2 0.0336(9) 0.0500(13) 0.0356(9) -0.0084(9) 0.0066(7) -0.0052(9)
O3 0.0369(9) 0.0434(12) 0.0287(9) -0.0018(8) 0.0111(7) 0.0016(9)
O4 0.0576(12) 0.085(2) 0.0333(9) -0.0165(11) 0.0055(8) 0.0119(13)
O5 0.0510(11) 0.0644(15) 0.0328(9) 0.0035(10) 0.0037(8) -0.0173(11)
C1 0.0589(18) 0.073(3) 0.0310(12) 0.0077(17) 0.0049(11) 0.002(2)
C2 0.0429(14) 0.0568(19) 0.0316(11) 0.0075(14) 0.0090(10) 0.0000(15)
C3 0.0500(16) 0.064(2) 0.0431(14) 0.0063(17) 0.0218(12) -0.0014(17)
C4 0.0305(12) 0.064(2) 0.0476(14) 0.0080(17) 0.0116(10) -0.0027(15)
C5 0.0283(11) 0.0462(17) 0.0386(12) 0.0037(14) 0.0039(9) -0.0007(13)
C6 0.0275(11) 0.063(2) 0.0391(12) 0.0001(15) 0.0034(9) -0.0055(14)
C7 0.0268(11) 0.0557(19) 0.0327(11) 0.0047(13) 0.0042(8) 0.0010(12)
C8 0.0277(11) 0.0411(16) 0.0311(12) -0.0004(12) 0.0059(9) 0.0035(11)
C9 0.0322(12) 0.0529(19) 0.0404(13) -0.0002(14) 0.0113(10) 0.0062(13)
C10 0.0341(12) 0.0524(18) 0.0304(12) -0.0018(13) 0.0093(9) 0.0002(12)
C11 0.0320(11) 0.0490(17) 0.0257(11) 0.0008(12) 0.0029(8) 0.0015(12)
C12 0.0444(14) 0.0466(18) 0.0336(12) 0.0039(13) 0.0025(10) 0.0026(14)

loop_
_atom_type_symbol
_atom_type_description
_atom_type_scat_dispersion_real
_atom_type_scat_dispersion_imag
_atom_type_scat_source
C C 0.0033 0.0000 'International Tables Vol C Tables 4.2.6.8 and 6.1.1.4'
H H 0.0000 0.0000 'International Tables Vol C Tables 4.2.6.8 and 6.1.1.4'
N N 0.0061 0.0000 'International Tables Vol C Tables 4.2.6.8 and 6.1.1.4'
O O 0.0106 0.0000 'International Tables Vol C Tables 4.2.6.8 and 6.1.1.4'

loop_
_geom_angle_atom_site_label_1
_geom_angle_atom_site_label_2
_geom_angle_atom_site_label_3
_geom_angle
C5 N1 C2 109.1(2)
C5 N1 C7 124.0(2)
C2 N1 C7 126.9(2)
C8 O2 C6 112.2(2)
C8 O3 C11 108.0(2)
C10 O4 H4 109.5
C12 O5 H5 109.5
O1 C1 C2 127.8(3)
O1 C1 H1 116.1
C2 C1 H1 116.1
N1 C2 C3 106.8(2)
N1 C2 C1 125.9(2)
C3 C2 C1 127.3(3)
C4 C3 C2 108.1(2)
C4 C3 H3 125.9
C2 C3 H3 125.9
C3 C4 C5 107.3(2)
C3 C4 H4A 126.3
C5 C4 H4A 126.3
N1 C5 C4 108.6(2)
N1 C5 C6 119.8(2)
C4 C5 C6 131.5(2)
O2 C6 C5 111.7(2)
O2 C6 H6A 109.3
C5 C6 H6A 109.3
O2 C6 H6B 109.3
C5 C6 H6B 109.3
H6A C6 H6B 107.9
N1 C7 C8 110.22(19)
N1 C7 H7A 109.6
C8 C7 H7A 109.6
N1 C7 H7B 109.6
C8 C7 H7B 109.6
H7A C7 H7B 108.1
O3 C8 O2 110.9(2)
O3 C8 C9 104.6(2)
O2 C8 C9 108.0(2)
O3 C8 C7 109.2(2)
O2 C8 C7 109.8(2)
C9 C8 C7 114.2(2)
C8 C9 C10 104.1(2)
C8 C9 H9A 110.9
C10 C9 H9A 110.9
C8 C9 H9B 110.9
C10 C9 H9B 110.9
H9A C9 H9B 108.9
O4 C10 C9 113.7(3)
O4 C10 C11 109.6(2)
C9 C10 C11 103.86(19)
O4 C10 H10 109.8
C9 C10 H10 109.8
C11 C10 H10 109.8
O3 C11 C12 107.0(2)
O3 C11 C10 106.0(2)
C12 C11 C10 115.5(2)
O3 C11 H11 109.4
C12 C11 H11 109.4
C10 C11 H11 109.4
O5 C12 C11 112.2(2)
O5 C12 H12A 109.2
C11 C12 H12A 109.2
O5 C12 H12B 109.2
C11 C12 H12B 109.2
H12A C12 H12B 107.9

loop_
_geom_bond_atom_site_label_1
_geom_bond_atom_site_label_2
_geom_bond_distance
N1 C5 1.349(3)
N1 C2 1.380(3)
N1 C7 1.454(3)
O1 C1 1.218(4)
O2 C8 1.421(3)
O2 C6 1.425(3)
O3 C8 1.403(3)
O3 C11 1.445(3)
O4 C10 1.413(3)
O4 H4 0.8200
O5 C12 1.421(3)
O5 H5 0.8200
C1 C2 1.410(4)
C1 H1 0.9300
C2 C3 1.389(4)
C3 C4 1.380(4)
C3 H3 0.9300
C4 C5 1.382(3)
C4 H4A 0.9300
C5 C6 1.487(3)
C6 H6A 0.9700
C6 H6B 0.9700
C7 C8 1.520(3)
C7 H7A 0.9700
C7 H7B 0.9700
C8 C9 1.511(3)
C9 C10 1.519(4)
C9 H9A 0.9700
C9 H9B 0.9700
C10 C11 1.541(4)
C10 H10 0.9800
C11 C12 1.500(5)
C11 H11 0.9800
C12 H12A 0.9700
C12 H12B 0.9700

loop_
_geom_hbond_atom_site_label_D
_geom_hbond_atom_site_label_H
_geom_hbond_atom_site_label_A
_geom_hbond_distance_DH
_geom_hbond_distance_HA
_geom_hbond_distance_DA
_geom_hbond_angle_DHA
_geom_hbond_site_symmetry_A
O4 H4 O5 0.82 1.98 2.781(3) 166.4 2_556
O5 H5 O1 0.82 2.00 2.744(3) 149.8 2_545

loop_
_geom_torsion_atom_site_label_1
_geom_torsion_atom_site_label_2
_geom_torsion_atom_site_label_3
_geom_torsion_atom_site_label_4
_geom_torsion
C5 N1 C2 C3 0.9(4)
C7 N1 C2 C3 -178.5(3)
C5 N1 C2 C1 -176.5(4)
C7 N1 C2 C1 4.1(6)
O1 C1 C2 N1 0.8(7)
O1 C1 C2 C3 -176.1(4)
N1 C2 C3 C4 -0.5(4)
C1 C2 C3 C4 176.8(4)
C2 C3 C4 C5 0.0(5)
C2 N1 C5 C4 -0.9(4)
C7 N1 C5 C4 178.5(3)
C2 N1 C5 C6 179.1(3)
C7 N1 C5 C6 -1.5(5)
C3 C4 C5 N1 0.6(4)
C3 C4 C5 C6 -179.5(4)
C8 O2 C6 C5 50.8(4)
N1 C5 C6 O2 -16.2(5)
C4 C5 C6 O2 163.8(4)
C5 N1 C7 C8 -13.0(4)
C2 N1 C7 C8 166.2(3)
C11 O3 C8 O2 78.9(2)
C11 O3 C8 C9 -37.3(2)
C11 O3 C8 C7 -159.94(19)
C6 O2 C8 O3 53.9(3)
C6 O2 C8 C9 167.9(2)
C6 O2 C8 C7 -67.0(3)
N1 C7 C8 O3 -76.4(3)
N1 C7 C8 O2 45.5(3)
N1 C7 C8 C9 166.9(3)
O3 C8 C9 C10 33.9(3)
O2 C8 C9 C10 -84.3(3)
C7 C8 C9 C10 153.2(3)
C8 C9 C10 O4 101.2(3)
C8 C9 C10 C11 -17.9(3)
C8 O3 C11 C12 149.3(2)
C8 O3 C11 C10 25.5(3)
O4 C10 C11 O3 -125.1(2)
C9 C10 C11 O3 -3.3(3)
O4 C10 C11 C12 116.5(3)
C9 C10 C11 C12 -121.6(3)
O3 C11 C12 O5 -67.7(3)
C10 C11 C12 O5 50.0(3)

loop_
_cod_related_entry_id
_cod_related_entry_database
_cod_related_entry_code
1 ChemSpider 29355635
